data_2238651
loop_
_publ_author_name
'Chantrapromma, Suchada'
'Boonnak, Nawong'
'Fun, Hoong-Kun'

_publ_section_title
;
 Poly[\m~5~-(4-methoxybenzenesulfonato)-sodium]
;
_journal_coeditor_code LH5648
_journal_issue 10
_journal_name_full 'Acta Crystallographica Section E'
_journal_page_first m558
_journal_paper_doi 10.1107/S1600536813025919
_journal_volume 69
_journal_year 2013
_chemical_formula_iupac '[Na (C7 H7 O4 S)]'
_chemical_formula_moiety 'C7 H7 Na O4 S'
_chemical_formula_sum 'C7 H7 Na O4 S'
_chemical_formula_weight 210.19
_chemical_name_systematic
;
Poly[\m~5~-(4-methoxybenzenesulfonato)-sodium]
;
_space_group_IT_number 61
_symmetry_cell_setting orthorhombic
_symmetry_space_group_name_Hall '-P 2ac 2ab'
_symmetry_space_group_name_H-M 'P b c a'
_atom_sites_solution_hydrogens geom
_atom_sites_solution_primary direct
_atom_sites_solution_secondary difmap
_audit_creation_method SHELXL-97
_cell_angle_alpha 90.00
_cell_angle_beta 90.00
_cell_angle_gamma 90.00
_cell_formula_units_Z 8
_cell_length_a 8.3121(8)
_cell_length_b 6.0287(6)
_cell_length_c 35.930(3)
_cell_measurement_reflns_used 1769
_cell_measurement_temperature 293(2)
_cell_measurement_theta_max 26.00
_cell_measurement_theta_min 2.27
_cell_volume 1800.5(3)
_computing_cell_refinement 'SAINT (Bruker, 2009)'
_computing_data_collection 'APEX2 (Bruker, 2009)'
_computing_data_reduction 'SAINT (Bruker, 2009)'
_computing_molecular_graphics 'SHELXTL (Sheldrick, 2008) and Mercury (Macrae <i>et al.</i>, 2006)'
_computing_publication_material
;
SHELXTL (Sheldrick, 2008), PLATON (Spek, 2009), Mercury (Macrae
<i>et al.</i>,
2006) and publCIF (Westrip, 2010)
;
_computing_structure_refinement 'SHELXTL (Sheldrick, 2008)'
_computing_structure_solution 'SHELXTL (Sheldrick, 2008)'
_diffrn_ambient_temperature 293(2)
_diffrn_measured_fraction_theta_full 0.997
_diffrn_measured_fraction_theta_max 0.997
_diffrn_measurement_device_type 'Bruker APEXII CCD area detector'
_diffrn_measurement_method '\f and \w scans'
_diffrn_radiation_monochromator graphite
_diffrn_radiation_source 'sealed tube'
_diffrn_radiation_type MoK\a
_diffrn_radiation_wavelength 0.71073
_diffrn_reflns_av_R_equivalents 0.0216
_diffrn_reflns_av_sigmaI/netI 0.0160
_diffrn_reflns_limit_h_max 10
_diffrn_reflns_limit_h_min -8
_diffrn_reflns_limit_k_max 7
_diffrn_reflns_limit_k_min -7
_diffrn_reflns_limit_l_max 44
_diffrn_reflns_limit_l_min -37
_diffrn_reflns_number 8793
_diffrn_reflns_theta_full 26.00
_diffrn_reflns_theta_max 26.00
_diffrn_reflns_theta_min 2.27
_diffrn_standards_number 0
_exptl_absorpt_coefficient_mu 0.383
_exptl_absorpt_correction_T_max 0.9204
_exptl_absorpt_correction_T_min 0.8194
_exptl_absorpt_correction_type multi-scan
_exptl_absorpt_process_details '(SADABS; Bruker, 2009)'
_exptl_crystal_colour Colorless
_exptl_crystal_density_diffrn 1.551
_exptl_crystal_density_method 'not measured'
_exptl_crystal_description Needle
_exptl_crystal_F_000 864
_exptl_crystal_size_max 0.54
_exptl_crystal_size_mid 0.46
_exptl_crystal_size_min 0.22
_refine_diff_density_max 0.282
_refine_diff_density_min -0.276
_refine_ls_extinction_coef 0.042(3)
_refine_ls_extinction_expression Fc^*^=kFc[1+0.001xFc^2^\l^3^/sin(2\q)]^-1/4^
_refine_ls_extinction_method SHELXL
_refine_ls_goodness_of_fit_ref 1.202
_refine_ls_hydrogen_treatment constr
_refine_ls_matrix_type full
_refine_ls_number_parameters 119
_refine_ls_number_reflns 1769
_refine_ls_number_restraints 0
_refine_ls_restrained_S_all 1.202
_refine_ls_R_factor_all 0.0375
_refine_ls_R_factor_gt 0.0369
_refine_ls_shift/su_max 0.001
_refine_ls_shift/su_mean 0.000
_refine_ls_structure_factor_coef Fsqd
_refine_ls_weighting_details 'calc w=1/[\s^2^(Fo^2^)+(0.0372P)^2^+1.6253P] where P=(Fo^2^+2Fc^2^)/3'
_refine_ls_weighting_scheme calc
_refine_ls_wR_factor_gt 0.1003
_refine_ls_wR_factor_ref 0.1007
_reflns_number_gt 1720
_reflns_number_total 1769
_reflns_threshold_expression 'I > 2\s(I)'
_cod_data_source_file lh5648.cif
_cod_data_source_block I
_cod_database_code 2238651

loop_
_symmetry_equiv_pos_as_xyz
'x, y, z'
'-x+1/2, -y, z+1/2'
'x+1/2, -y+1/2, -z'
'-x, y+1/2, -z+1/2'
'-x, -y, -z'
'x-1/2, y, -z-1/2'
'-x-1/2, y-1/2, z'
'x, -y-1/2, z-1/2'

loop_
_atom_site_type_symbol
_atom_site_label
_atom_site_fract_x
_atom_site_fract_y
_atom_site_fract_z
_atom_site_U_iso_or_equiv
_atom_site_adp_type
_atom_site_calc_flag
_atom_site_refinement_flags
_atom_site_occupancy
_atom_site_symmetry_multiplicity
S S1 0.50598(6) 0.11687(8) 0.950009(13) 0.0257(2) Uani d . 1 1
O O1 0.67113(17) 0.0690(2) 0.96029(4) 0.0328(4) Uani d . 1 1
O O2 0.39805(19) -0.0717(3) 0.95165(4) 0.0386(4) Uani d . 1 1
O O3 0.44483(18) 0.3026(2) 0.97215(4) 0.0324(4) Uani d . 1 1
O O4 0.4881(4) 0.4270(4) 0.79459(6) 0.0843(8) Uani d . 1 1
C C1 0.5047(2) 0.2071(4) 0.90315(6) 0.0300(5) Uani d . 1 1
C C2 0.4151(4) 0.0971(4) 0.87675(7) 0.0483(6) Uani d . 1 1
H H2A 0.3570 -0.0291 0.8831 0.058 Uiso calc R 1 1
C C3 0.4122(4) 0.1762(5) 0.84065(7) 0.0603(8) Uani d . 1 1
H H3A 0.3511 0.1036 0.8227 0.072 Uiso calc R 1 1
C C4 0.4991(4) 0.3615(5) 0.83113(7) 0.0526(7) Uani d . 1 1
C C5 0.5888(4) 0.4721(5) 0.85733(7) 0.0573(8) Uani d . 1 1
H H5A 0.6477 0.5974 0.8508 0.069 Uiso calc R 1 1
C C6 0.5902(3) 0.3942(4) 0.89371(7) 0.0482(7) Uani d . 1 1
H H6A 0.6493 0.4688 0.9118 0.058 Uiso calc R 1 1
C C7 0.5762(7) 0.6163(7) 0.78319(10) 0.1151(19) Uani d . 1 1
H H7A 0.5575 0.6431 0.7572 0.173 Uiso calc R 1 1
H H7B 0.6888 0.5913 0.7873 0.173 Uiso calc R 1 1
H H7C 0.5418 0.7428 0.7973 0.173 Uiso calc R 1 1
Na Na 0.18295(10) 0.12772(12) 0.98998(2) 0.0314(3) Uani d . 1 1

loop_
_atom_site_aniso_label
_atom_site_aniso_U_11
_atom_site_aniso_U_22
_atom_site_aniso_U_33
_atom_site_aniso_U_12
_atom_site_aniso_U_13
_atom_site_aniso_U_23
S1 0.0260(3) 0.0239(3) 0.0273(3) -0.00035(18) 0.00168(17) 0.00130(18)
O1 0.0280(7) 0.0355(8) 0.0349(8) 0.0061(6) 0.0021(6) 0.0032(6)
O2 0.0435(9) 0.0347(8) 0.0376(8) -0.0131(7) 0.0013(7) 0.0018(6)
O3 0.0333(8) 0.0311(8) 0.0330(8) 0.0078(6) 0.0023(6) -0.0011(6)
O4 0.143(2) 0.0803(16) 0.0299(10) -0.0139(15) -0.0124(11) 0.0134(10)
C1 0.0332(11) 0.0318(11) 0.0250(10) -0.0001(8) -0.0003(8) 0.0022(8)
C2 0.0630(17) 0.0453(13) 0.0367(12) -0.0158(12) -0.0037(11) -0.0029(10)
C3 0.086(2) 0.0616(17) 0.0337(13) -0.0154(16) -0.0139(13) -0.0076(12)
C4 0.077(2) 0.0512(16) 0.0294(13) 0.0020(14) -0.0036(11) 0.0044(11)
C5 0.078(2) 0.0531(15) 0.0404(13) -0.0231(15) -0.0043(13) 0.0139(12)
C6 0.0598(16) 0.0497(14) 0.0351(12) -0.0218(12) -0.0102(11) 0.0076(10)
C7 0.210(6) 0.091(3) 0.0443(19) -0.023(3) -0.002(3) 0.0328(19)
Na 0.0295(4) 0.0227(4) 0.0420(5) -0.0004(3) 0.0039(3) 0.0000(3)

loop_
_atom_type_symbol
_atom_type_description
_atom_type_scat_dispersion_real
_atom_type_scat_dispersion_imag
_atom_type_scat_source
C C 0.0033 0.0016 'International Tables Vol C Tables 4.2.6.8 and 6.1.1.4'
H H 0.0000 0.0000 'International Tables Vol C Tables 4.2.6.8 and 6.1.1.4'
O O 0.0106 0.0060 'International Tables Vol C Tables 4.2.6.8 and 6.1.1.4'
S S 0.1246 0.1234 'International Tables Vol C Tables 4.2.6.8 and 6.1.1.4'
Na Na 0.0362 0.0249 'International Tables Vol C Tables 4.2.6.8 and 6.1.1.4'

loop_
_geom_angle_atom_site_label_1
_geom_angle_atom_site_label_2
_geom_angle_atom_site_label_3
_geom_angle_site_symmetry_1
_geom_angle_site_symmetry_3
_geom_angle
O2 S1 O1 . . 114.78(10)
O2 S1 O3 . . 111.27(9)
O1 S1 O3 . . 110.02(9)
O2 S1 C1 . . 106.03(10)
O1 S1 C1 . . 108.00(9)
O3 S1 C1 . . 106.25(9)
O2 S1 Na . 3_557 132.07(7)
O1 S1 Na . 3_557 57.36(6)
O3 S1 Na . 3_557 52.67(6)
C1 S1 Na . 3_557 121.58(8)
O2 S1 Na . . 56.77(7)
O1 S1 Na . . 135.93(6)
O3 S1 Na . . 54.65(6)
C1 S1 Na . . 115.90(7)
Na S1 Na 3_557 . 94.675(17)
S1 O1 Na . 5_657 138.27(9)
S1 O1 Na . 3_557 94.12(7)
Na O1 Na 5_657 3_557 79.55(5)
S1 O2 Na . 7_655 142.94(10)
S1 O2 Na . . 94.92(8)
Na O2 Na 7_655 . 81.26(5)
S1 O3 Na . 7_665 162.75(9)
S1 O3 Na . 3_557 98.81(8)
Na O3 Na 7_665 3_557 94.12(6)
S1 O3 Na . . 96.83(8)
Na O3 Na 7_665 . 83.51(5)
Na O3 Na 3_557 . 129.48(6)
C4 O4 C7 . . 118.3(3)
C6 C1 C2 . . 120.3(2)
C6 C1 S1 . . 118.91(17)
C2 C1 S1 . . 120.73(18)
C1 C2 C3 . . 119.3(2)
C1 C2 H2A . . 120.3
C3 C2 H2A . . 120.3
C4 C3 C2 . . 120.3(2)
C4 C3 H3A . . 119.8
C2 C3 H3A . . 119.8
C3 C4 C5 . . 120.6(2)
C3 C4 O4 . . 115.9(3)
C5 C4 O4 . . 123.4(3)
C4 C5 C6 . . 119.0(2)
C4 C5 H5A . . 120.5
C6 C5 H5A . . 120.5
C1 C6 C5 . . 120.3(2)
C1 C6 H6A . . 119.8
C5 C6 H6A . . 119.8
O4 C7 H7A . . 109.5
O4 C7 H7B . . 109.5
H7A C7 H7B . . 109.5
O4 C7 H7C . . 109.5
H7A C7 H7C . . 109.5
H7B C7 H7C . . 109.5
O3 Na O2 7_655 7_665 110.78(7)
O3 Na O3 7_655 3_457 85.88(6)
O2 Na O3 7_665 3_457 87.82(6)
O3 Na O1 7_655 5_657 91.09(6)
O2 Na O1 7_665 5_657 158.12(7)
O3 Na O1 3_457 5_657 94.46(6)
O3 Na O3 7_655 . 133.13(7)
O2 Na O3 7_665 . 77.09(6)
O3 Na O3 3_457 . 140.94(4)
O1 Na O3 5_657 . 87.72(6)
O3 Na O2 7_655 . 76.94(6)
O2 Na O2 7_665 . 104.17(7)
O3 Na O2 3_457 . 161.64(6)
O1 Na O2 5_657 . 79.63(5)
O3 Na O2 . . 56.76(5)
O3 Na O1 7_655 3_457 141.19(6)
O2 Na O1 7_665 3_457 81.30(6)
O3 Na O1 3_457 3_457 57.04(5)
O1 Na O1 5_657 3_457 81.74(5)
O3 Na O1 . 3_457 84.91(5)
O2 Na O1 . 3_457 137.65(6)
O3 Na S1 7_655 3_457 113.81(5)
O2 Na S1 7_665 3_457 83.53(4)
O3 Na S1 3_457 3_457 28.52(4)
O1 Na S1 5_657 3_457 88.14(4)
O3 Na S1 . 3_457 112.98(4)
O2 Na S1 . 3_457 164.05(5)
O1 Na S1 3_457 3_457 28.52(3)
O3 Na S1 7_655 . 104.79(5)
O2 Na S1 7_665 . 89.59(5)
O3 Na S1 3_457 . 169.25(5)
O1 Na S1 5_657 . 84.13(4)
O3 Na S1 . . 28.52(3)
O2 Na S1 . . 28.31(4)
O1 Na S1 3_457 . 112.25(4)
S1 Na S1 3_457 . 140.75(3)
O3 Na Na 7_655 7_665 162.05(5)
O2 Na Na 7_665 7_665 51.86(4)
O3 Na Na 3_457 7_665 96.89(4)
O1 Na Na 5_657 7_665 106.30(5)
O3 Na Na . 7_665 45.82(4)
O2 Na Na . 7_665 101.45(5)
O1 Na Na 3_457 7_665 48.93(4)
S1 Na Na 3_457 7_665 72.048(19)
S1 Na Na . 7_665 73.41(3)
O3 Na Na 7_655 7_655 50.67(4)
O2 Na Na 7_665 7_655 144.53(4)
O3 Na Na 3_457 7_655 116.30(4)
O1 Na Na 5_657 7_655 51.52(4)
O3 Na Na . 7_655 95.36(5)
O2 Na Na . 7_655 46.88(4)
O1 Na Na 3_457 7_655 133.13(4)
S1 Na Na 3_457 7_655 130.16(2)
S1 Na Na . 7_655 70.98(3)
Na Na Na 7_665 7_655 139.42(5)
O3 Na Na 7_655 5_557 44.27(4)
O2 Na Na 7_665 5_557 102.10(6)
O3 Na Na 3_457 5_557 41.61(4)
O1 Na Na 5_657 5_557 93.85(5)
O3 Na Na . 5_557 176.92(6)
O2 Na Na . 5_557 120.91(5)
O1 Na Na 3_457 5_557 97.94(5)
S1 Na Na 3_457 5_557 69.75(3)
S1 Na Na . 5_557 149.03(4)
Na Na Na 7_665 5_557 135.83(4)
Na Na Na 7_655 5_557 83.58(3)

loop_
_geom_bond_atom_site_label_1
_geom_bond_atom_site_label_2
_geom_bond_site_symmetry_2
_geom_bond_distance
S1 O2 . 1.4495(16)
S1 O1 . 1.4506(15)
S1 O3 . 1.4644(15)
S1 C1 . 1.769(2)
S1 Na 3_557 3.0304(10)
S1 Na . 3.0457(10)
O1 Na 5_657 2.4637(16)
O1 Na 3_557 2.5585(17)
O2 Na 7_655 2.3734(17)
O2 Na . 2.5572(18)
O3 Na 7_665 2.3198(16)
O3 Na 3_557 2.4384(17)
O3 Na . 2.5021(17)
O4 C4 . 1.374(3)
O4 C7 . 1.416(5)
C1 C6 . 1.376(3)
C1 C2 . 1.377(3)
C2 C3 . 1.382(4)
C2 H2A . 0.9300
C3 C4 . 1.374(4)
C3 H3A . 0.9300
C4 C5 . 1.374(4)
C5 C6 . 1.389(3)
C5 H5A . 0.9300
C6 H6A . 0.9300
C7 H7A . 0.9600
C7 H7B . 0.9600
C7 H7C . 0.9600
Na O3 7_655 2.3198(16)
Na O2 7_665 2.3734(17)
Na O3 3_457 2.4384(17)
Na O1 5_657 2.4637(16)
Na O1 3_457 2.5585(17)
Na S1 3_457 3.0304(9)
Na Na 7_665 3.2138(6)
Na Na 7_655 3.2138(6)
Na Na 5_557 3.4843(16)

loop_
_geom_hbond_atom_site_label_D
_geom_hbond_atom_site_label_H
_geom_hbond_atom_site_label_A
_geom_hbond_site_symmetry_A
_geom_hbond_distance_DH
_geom_hbond_distance_HA
_geom_hbond_distance_DA
_geom_hbond_angle_DHA
_geom_hbond_publ_flag
C6 H6A O1 7_765 0.93 2.37 3.282(3) 165 y
C7 H7A O4 4_656 0.96 2.56 3.407(4) 148 y

loop_
_geom_torsion_atom_site_label_1
_geom_torsion_atom_site_label_2
_geom_torsion_atom_site_label_3
_geom_torsion_atom_site_label_4
_geom_torsion_site_symmetry_1
_geom_torsion_site_symmetry_4
_geom_torsion
O2 S1 O1 Na . 5_657 -46.59(17)
O3 S1 O1 Na . 5_657 79.82(15)
C1 S1 O1 Na . 5_657 -164.62(13)
Na S1 O1 Na 3_557 5_657 78.90(12)
Na S1 O1 Na . 5_657 20.4(2)
O2 S1 O1 Na . 3_557 -125.50(8)
O3 S1 O1 Na . 3_557 0.91(9)
C1 S1 O1 Na . 3_557 116.48(9)
Na S1 O1 Na . 3_557 -58.50(10)
O1 S1 O2 Na . 7_655 48.05(19)
O3 S1 O2 Na . 7_655 -77.71(18)
C1 S1 O2 Na . 7_655 167.19(15)
Na S1 O2 Na 3_557 7_655 -19.4(2)
Na S1 O2 Na . 7_655 -82.01(16)
O1 S1 O2 Na . . 130.06(8)
O3 S1 O2 Na . . 4.30(10)
C1 S1 O2 Na . . -110.81(8)
Na S1 O2 Na 3_557 . 62.61(10)
O2 S1 O3 Na . 7_665 -94.5(3)
O1 S1 O3 Na . 7_665 137.1(3)
C1 S1 O3 Na . 7_665 20.5(4)
Na S1 O3 Na 3_557 7_665 138.1(4)
Na S1 O3 Na . 7_665 -90.1(3)
O2 S1 O3 Na . 3_557 127.40(8)
O1 S1 O3 Na . 3_557 -0.97(10)
C1 S1 O3 Na . 3_557 -117.63(8)
Na S1 O3 Na . 3_557 131.81(8)
O2 S1 O3 Na . . -4.41(10)
O1 S1 O3 Na . . -132.77(7)
C1 S1 O3 Na . . 110.56(8)
Na S1 O3 Na 3_557 . -131.81(8)
O2 S1 C1 C6 . . 176.20(19)
O1 S1 C1 C6 . . -60.3(2)
O3 S1 C1 C6 . . 57.7(2)
Na S1 C1 C6 3_557 . 1.9(2)
Na S1 C1 C6 . . 115.82(19)
O2 S1 C1 C2 . . -1.4(2)
O1 S1 C1 C2 . . 122.1(2)
O3 S1 C1 C2 . . -119.9(2)
Na S1 C1 C2 3_557 . -175.71(18)
Na S1 C1 C2 . . -61.8(2)
C6 C1 C2 C3 . . 0.2(4)
S1 C1 C2 C3 . . 177.8(2)
C1 C2 C3 C4 . . 0.6(5)
C2 C3 C4 C5 . . -0.6(5)
C2 C3 C4 O4 . . -179.9(3)
C7 O4 C4 C3 . . -179.6(4)
C7 O4 C4 C5 . . 1.2(5)
C3 C4 C5 C6 . . -0.1(5)
O4 C4 C5 C6 . . 179.1(3)
C2 C1 C6 C5 . . -0.9(4)
S1 C1 C6 C5 . . -178.6(2)
C4 C5 C6 C1 . . 0.9(5)
S1 O3 Na O3 . 7_655 -7.49(14)
Na O3 Na O3 7_665 7_655 155.15(6)
Na O3 Na O3 3_557 7_655 -114.86(10)
S1 O3 Na O2 . 7_665 -113.99(8)
Na O3 Na O2 7_665 7_665 48.64(6)
Na O3 Na O2 3_557 7_665 138.64(9)
S1 O3 Na O3 . 3_457 176.15(9)
Na O3 Na O3 7_665 3_457 -21.21(9)
Na O3 Na O3 3_557 3_457 68.79(11)
S1 O3 Na O1 . 5_657 81.88(7)
Na O3 Na O1 7_665 5_657 -115.49(5)
Na O3 Na O1 3_557 5_657 -25.49(8)
S1 O3 Na O2 . . 2.78(6)
Na O3 Na O2 7_665 . 165.42(7)
Na O3 Na O2 3_557 . -104.59(9)
S1 O3 Na O1 . 3_457 163.79(7)
Na O3 Na O1 7_665 3_457 -33.58(5)
Na O3 Na O1 3_557 3_457 56.42(8)
S1 O3 Na S1 . 3_457 168.89(5)
Na O3 Na S1 7_665 3_457 -28.48(6)
Na O3 Na S1 3_557 3_457 61.52(8)
Na O3 Na S1 7_665 . 162.63(10)
Na O3 Na S1 3_557 . -107.37(11)
S1 O3 Na Na . 7_665 -162.63(10)
Na O3 Na Na 3_557 7_665 90.00(8)
S1 O3 Na Na . 7_655 30.86(7)
Na O3 Na Na 7_665 7_655 -166.50(4)
Na O3 Na Na 3_557 7_655 -76.51(7)
S1 O2 Na O3 . 7_655 169.52(8)
Na O2 Na O3 7_655 7_655 -47.62(6)
S1 O2 Na O2 . 7_665 61.03(8)
Na O2 Na O2 7_655 7_665 -156.11(6)
S1 O2 Na O3 . 3_457 -169.45(17)
Na O2 Na O3 7_655 3_457 -26.6(2)
S1 O2 Na O1 . 5_657 -96.90(8)
Na O2 Na O1 7_655 5_657 45.95(5)
S1 O2 Na O3 . . -2.80(6)
Na O2 Na O3 7_655 . 140.06(7)
S1 O2 Na O1 . 3_457 -31.57(12)
Na O2 Na O1 7_655 3_457 111.29(8)
S1 O2 Na S1 . 3_457 -56.4(2)
Na O2 Na S1 7_655 3_457 86.49(17)
Na O2 Na S1 7_655 . 142.86(10)
S1 O2 Na Na . 7_665 7.82(8)
Na O2 Na Na 7_655 7_665 150.67(4)
S1 O2 Na Na . 7_655 -142.86(10)
S1 O2 Na Na . 5_557 174.81(6)
Na O2 Na Na 7_655 5_557 -42.33(7)
O2 S1 Na O3 . 7_655 -10.56(9)
O1 S1 Na O3 . 7_655 -103.07(11)
O3 S1 Na O3 . 7_655 174.35(10)
C1 S1 Na O3 . 7_655 82.24(9)
Na S1 Na O3 3_557 7_655 -149.16(5)
O2 S1 Na O2 . 7_665 -121.97(9)
O1 S1 Na O2 . 7_665 145.51(10)
O3 S1 Na O2 . 7_665 62.94(8)
C1 S1 Na O2 . 7_665 -29.17(9)
Na S1 Na O2 3_557 7_665 99.43(5)
O2 S1 Na O3 . 3_457 162.0(3)
O1 S1 Na O3 . 3_457 69.5(3)
O3 S1 Na O3 . 3_457 -13.1(3)
C1 S1 Na O3 . 3_457 -105.2(3)
Na S1 Na O3 3_557 3_457 23.4(3)
O2 S1 Na O1 . 5_657 79.02(9)
O1 S1 Na O1 . 5_657 -13.49(13)
O3 S1 Na O1 . 5_657 -96.07(8)
C1 S1 Na O1 . 5_657 171.82(9)
Na S1 Na O1 3_557 5_657 -59.58(4)
O2 S1 Na O3 . . 175.09(11)
O1 S1 Na O3 . . 82.58(12)
C1 S1 Na O3 . . -92.11(11)
Na S1 Na O3 3_557 . 36.49(7)
O1 S1 Na O2 . . -92.51(12)
O3 S1 Na O2 . . -175.09(11)
C1 S1 Na O2 . . 92.80(11)
Na S1 Na O2 3_557 . -138.60(8)
O2 S1 Na O1 . 3_457 157.60(9)
O1 S1 Na O1 . 3_457 65.09(12)
O3 S1 Na O1 . 3_457 -17.49(8)
C1 S1 Na O1 . 3_457 -109.60(9)
Na S1 Na O1 3_557 3_457 19.00(4)
O2 S1 Na S1 . 3_457 158.80(9)
O1 S1 Na S1 . 3_457 66.29(11)
O3 S1 Na S1 . 3_457 -16.29(8)
C1 S1 Na S1 . 3_457 -108.40(9)
Na S1 Na S1 3_557 3_457 20.20(4)
O2 S1 Na Na . 7_665 -172.01(8)
O1 S1 Na Na . 7_665 95.48(10)
O3 S1 Na Na . 7_665 12.91(7)
C1 S1 Na Na . 7_665 -79.21(8)
Na S1 Na Na 3_557 7_665 49.40(2)
O2 S1 Na Na . 7_655 27.79(8)
O1 S1 Na Na . 7_655 -64.73(10)
O3 S1 Na Na . 7_655 -147.30(7)
C1 S1 Na Na . 7_655 120.59(8)
Na S1 Na Na 3_557 7_655 -110.811(19)
O2 S1 Na Na . 5_557 -8.67(11)
O1 S1 Na Na . 5_557 -101.19(12)
O3 S1 Na Na . 5_557 176.24(12)
C1 S1 Na Na . 5_557 84.13(12)
Na S1 Na Na 3_557 5_557 -147.27(9)
